data_7105006
loop_
_publ_author_name
'Carpanese, Cristina'
'Ferlay, Sylvie'
'Kyritsakas, Nathalie'
'Henry, Marc'
'Hosseini, Mir Wais'

_publ_section_title
;
 Molecular tectonics: design of 2-D networks by simultaneous use of
 charge-assisted hydrogen and coordination bonds.
;
_journal_issue 44
_journal_name_full 'Chemical communications (Cambridge, England)'
_journal_page_first 6786
_journal_page_last 6788
_journal_paper_doi 10.1039/b908496g
_journal_year 2009
_chemical_formula_moiety 'C28 H15 Ag N4 O8, 1.23(C2 H6 O S), 0.77(C2 H6 O)'
_chemical_formula_sum 'C32 H27 Ag N4 O10 S'
_chemical_formula_weight 767.51
_chemical_name_systematic
;
?
;
_space_group_IT_number 13
_symmetry_cell_setting monoclinic
_symmetry_space_group_name_Hall '-P 2yc'
_symmetry_space_group_name_H-M 'P 1 2/c 1'
_atom_sites_solution_hydrogens geom
_atom_sites_solution_primary direct
_atom_sites_solution_secondary difmap
_audit_creation_method SHELXL-97
_cell_angle_alpha 90.00
_cell_angle_beta 101.533(3)
_cell_angle_gamma 90.00
_cell_formula_units_Z 2
_cell_length_a 13.5409(10)
_cell_length_b 7.4008(6)
_cell_length_c 15.2713(9)
_cell_measurement_reflns_used 1201
_cell_measurement_temperature 173(2)
_cell_measurement_theta_max 27.20
_cell_measurement_theta_min 2.75
_cell_volume 1499.49(19)
_computing_cell_refinement 'Bruker SMART'
_computing_data_collection 'Bruker SMART'
_computing_data_reduction 'Bruker SAINT'
_computing_molecular_graphics 'Bruker SHELXTL'
_computing_publication_material 'Bruker SHELXTL'
_computing_structure_refinement 'SHELXL-97 (Sheldrick, 1997)'
_computing_structure_solution 'SHELXS-97 (Sheldrick, 1990)'
_diffrn_ambient_temperature 173(2)
_diffrn_measured_fraction_theta_full 0.997
_diffrn_measured_fraction_theta_max 0.997
_diffrn_measurement_device_type 'CCD area detector'
_diffrn_measurement_method 'phi and omega scans'
_diffrn_radiation_monochromator graphite
_diffrn_radiation_source 'fine-focus sealed tube'
_diffrn_radiation_type MoK\a
_diffrn_radiation_wavelength 0.71073
_diffrn_reflns_av_R_equivalents 0.0448
_diffrn_reflns_av_sigmaI/netI 0.0556
_diffrn_reflns_limit_h_max 17
_diffrn_reflns_limit_h_min -17
_diffrn_reflns_limit_k_max 9
_diffrn_reflns_limit_k_min -9
_diffrn_reflns_limit_l_max 19
_diffrn_reflns_limit_l_min -19
_diffrn_reflns_number 12347
_diffrn_reflns_theta_full 27.49
_diffrn_reflns_theta_max 27.49
_diffrn_reflns_theta_min 2.72
_exptl_absorpt_coefficient_mu 0.811
_exptl_absorpt_correction_T_max 0.9840
_exptl_absorpt_correction_T_min 0.8949
_exptl_absorpt_correction_type multi-scan
_exptl_absorpt_process_details sadabs
_exptl_crystal_colour colorless
_exptl_crystal_density_diffrn 1.700
_exptl_crystal_density_meas ?
_exptl_crystal_density_method 'not measured'
_exptl_crystal_description prism
_exptl_crystal_F_000 780
_exptl_crystal_size_max 0.14
_exptl_crystal_size_mid 0.02
_exptl_crystal_size_min 0.02
_refine_diff_density_max 1.412
_refine_diff_density_min -1.855
_refine_diff_density_rms 0.147
_refine_ls_extinction_method none
_refine_ls_goodness_of_fit_ref 1.030
_refine_ls_hydrogen_treatment constr
_refine_ls_matrix_type full
_refine_ls_number_parameters 236
_refine_ls_number_reflns 3438
_refine_ls_number_restraints 5
_refine_ls_restrained_S_all 1.033
_refine_ls_R_factor_all 0.1093
_refine_ls_R_factor_gt 0.0716
_refine_ls_shift/su_max 0.007
_refine_ls_shift/su_mean 0.000
_refine_ls_structure_factor_coef Fsqd
_refine_ls_weighting_details 'calc w=1/[\s^2^(Fo^2^)+(0.1009P)^2^+9.6919P] where P=(Fo^2^+2Fc^2^)/3'
_refine_ls_weighting_scheme calc
_refine_ls_wR_factor_gt 0.1812
_refine_ls_wR_factor_ref 0.2058
_reflns_number_gt 2469
_reflns_number_total 3438
_reflns_threshold_expression >2sigma(I)
_cod_data_source_file b908496g.txt
_cod_data_source_block e1619a
_cod_depositor_comments
;
The following automatic conversions were performed:
'_symmetry_cell_setting' value 'Monoclinic' changed to 'monoclinic'
according to '/home/saulius/struct/CIF-dictionaries/cif_core.dic'
dictionary named 'cif_core.dic' version 2.4.1 from 2010-06-29.

Automatic conversion script
Id: cif_fix_enum 1527 2010-12-29 10:47:43Z saulius 

The following automatic conversions were performed:

'_exptl_crystal_density_meas' value 'none' was changed to '?' - the
value is perceived as not measured.

Automatic conversion script
Id: cif_fix_values 3008 2015-01-20 13:52:24Z robertas 
;
_cod_original_sg_symbol_H-M P2/c
_cod_database_code 7105006

loop_
_symmetry_equiv_pos_as_xyz
'x, y, z'
'-x, y, -z+1/2'
'-x, -y, -z'
'x, -y, z-1/2'

loop_
_atom_site_label
_atom_site_type_symbol
_atom_site_fract_x
_atom_site_fract_y
_atom_site_fract_z
_atom_site_U_iso_or_equiv
_atom_site_adp_type
_atom_site_occupancy
_atom_site_symmetry_multiplicity
_atom_site_calc_flag
_atom_site_refinement_flags
_atom_site_disorder_assembly
_atom_site_disorder_group
Ag1 Ag 1.0000 0.31923(12) 0.7500 0.0370(3) Uani 1 2 d S . .
N1 N 0.8770(3) 0.3955(7) 0.8356(3) 0.0219(10) Uani 1 1 d . . .
N2 N 1.0570(3) 0.2357(8) 0.8949(3) 0.0300(12) Uani 1 1 d . . .
C1 C 0.7866(4) 0.4619(9) 0.8046(4) 0.0280(13) Uani 1 1 d . . .
H1 H 0.7693 0.4934 0.7431 0.034 Uiso 1 1 calc R . .
C2 C 0.7153(5) 0.4880(10) 0.8572(4) 0.0376(17) Uani 1 1 d . . .
H2 H 0.6509 0.5355 0.8315 0.045 Uiso 1 1 calc R . .
C3 C 0.7380(6) 0.4450(12) 0.9467(5) 0.049(2) Uani 1 1 d . . .
C4 C 0.8348(5) 0.3746(9) 0.9830(4) 0.0312(14) Uani 1 1 d . . .
C5 C 0.8684(6) 0.3191(11) 1.0746(4) 0.046(2) Uani 1 1 d . . .
H5 H 0.8241 0.3345 1.1151 0.055 Uiso 1 1 calc R . .
C6 C 0.9602(5) 0.2461(9) 1.1051(4) 0.0309(14) Uani 1 1 d . . .
H6 H 0.9795 0.2141 1.1664 0.037 Uiso 1 1 calc R . .
C7 C 1.0286(4) 0.2163(8) 1.0466(3) 0.0205(12) Uani 1 1 d . . .
C8 C 1.1261(4) 0.1359(9) 1.0738(4) 0.0261(13) Uani 1 1 d . . .
C9 C 1.1830(4) 0.1099(12) 1.0101(4) 0.0436(19) Uani 1 1 d . . .
H9 H 1.2482 0.0579 1.0264 0.052 Uiso 1 1 calc R . .
C10 C 1.1461(5) 0.1588(13) 0.9218(4) 0.053(2) Uani 1 1 d . . .
H10 H 1.1866 0.1362 0.8789 0.064 Uiso 1 1 calc R . .
C11 C 0.9986(4) 0.2649(8) 0.9559(3) 0.0205(11) Uani 1 1 d . . .
C12 C 0.9007(4) 0.3464(8) 0.9238(3) 0.0212(12) Uani 1 1 d . . .
C13 C 0.6597(5) 0.4885(11) 1.0028(4) 0.049 Uani 1 1 d . . .
C14 C 1.1683(4) 0.0756(9) 1.1679(4) 0.0293(14) Uani 1 1 d . . .
O1 O 0.5699(5) 0.4779(16) 0.9580(5) 0.049(2) Uani 1 1 d . . .
O2 O 0.6856(6) 0.5298(14) 1.0816(4) 0.049(2) Uani 1 1 d . . .
O3 O 1.1255(5) 0.0816(11) 1.2278(3) 0.049(2) Uani 1 1 d . . .
O4 O 1.2589(3) 0.0068(10) 1.1768(3) 0.049(2) Uani 1 1 d . . .
S1 S 0.4348(2) 0.9555(5) 0.38307(19) 0.0473(11) Uani 0.617(7) 1 d . . .
O5 O 0.3363(15) 0.901(5) 0.3338(13) 0.0473(11) Uani 0.617(7) 1 d . . .
C15 C 0.4822(16) 0.779(3) 0.3220(14) 0.086(6) Uani 0.617(7) 1 d . . .
H15A H 0.4524 0.6630 0.3343 0.129 Uiso 0.617(7) 1 calc PR . .
H15B H 0.5557 0.7719 0.3406 0.129 Uiso 0.617(7) 1 calc PR . .
H15C H 0.4643 0.8045 0.2579 0.129 Uiso 0.617(7) 1 calc PR . .
C16 C 0.4867(14) 1.141(3) 0.3317(15) 0.087(6) Uani 0.617(7) 1 d . . .
H16A H 0.5579 1.1175 0.3317 0.130 Uiso 0.617(7) 1 calc PR . .
H16B H 0.4808 1.2523 0.3653 0.130 Uiso 0.617(7) 1 calc PR . .
H16C H 0.4497 1.1555 0.2700 0.130 Uiso 0.617(7) 1 calc PR . .
C17 C 0.3891(12) 1.146(2) 0.3828(11) 0.032(2) Uani 0.383(7) 1 d . . .
H17A H 0.4565 1.1122 0.4153 0.049 Uiso 0.383(7) 1 calc PR . .
H17B H 0.3566 1.2239 0.4205 0.049 Uiso 0.383(7) 1 calc PR . .
H17C H 0.3947 1.2105 0.3280 0.049 Uiso 0.383(7) 1 calc PR B 2
O8 O 0.3609(14) 0.852(2) 0.3224(16) 0.032(2) Uani 0.383(7) 1 d . . .
H8 H 0.3268 0.8418 0.2702 0.049 Uiso 0.383(7) 1 calc PR . .
C18 C 0.3301(19) 0.987(3) 0.3603(15) 0.032(2) Uani 0.383(7) 1 d . . .
H18A H 0.3129 0.9417 0.4164 0.039 Uiso 0.383(7) 1 calc PR . .
H18B H 0.2660 1.0256 0.3216 0.039 Uiso 0.383(7) 1 calc PR . .

loop_
_atom_site_aniso_label
_atom_site_aniso_U_11
_atom_site_aniso_U_22
_atom_site_aniso_U_33
_atom_site_aniso_U_23
_atom_site_aniso_U_13
_atom_site_aniso_U_12
Ag1 0.0291(4) 0.0690(6) 0.0160(3) 0.000 0.0119(2) 0.000
N1 0.019(2) 0.028(3) 0.019(2) -0.0029(19) 0.0043(17) -0.005(2)
N2 0.018(2) 0.059(4) 0.014(2) 0.001(2) 0.0055(17) 0.000(2)
C1 0.031(3) 0.035(4) 0.019(3) 0.000(2) 0.007(2) 0.002(3)
C2 0.037(3) 0.049(5) 0.030(3) 0.018(3) 0.016(3) 0.022(3)
C3 0.051(4) 0.067(6) 0.038(4) 0.029(4) 0.032(3) 0.038(4)
C4 0.037(3) 0.035(4) 0.026(3) 0.013(3) 0.017(2) 0.019(3)
C5 0.055(4) 0.067(5) 0.024(3) 0.021(3) 0.027(3) 0.038(4)
C6 0.039(3) 0.038(4) 0.020(3) 0.005(2) 0.016(2) 0.013(3)
C7 0.019(2) 0.025(3) 0.018(2) -0.003(2) 0.0068(19) -0.007(2)
C8 0.017(2) 0.039(4) 0.021(3) -0.004(2) 0.002(2) -0.007(2)
C9 0.014(3) 0.088(6) 0.028(3) 0.005(3) 0.005(2) 0.003(3)
C10 0.018(3) 0.119(8) 0.025(3) 0.009(4) 0.011(2) 0.012(4)
C11 0.018(2) 0.029(3) 0.017(2) -0.007(2) 0.0067(19) -0.006(2)
C12 0.022(2) 0.026(3) 0.017(2) 0.000(2) 0.0092(19) -0.001(2)
C13 0.051 0.068 0.037 0.028 0.031 0.039
C14 0.025(3) 0.041(4) 0.022(3) -0.002(3) 0.003(2) -0.009(3)
O1 0.051(4) 0.067(6) 0.038(4) 0.029(4) 0.032(3) 0.038(4)
O2 0.051(4) 0.067(6) 0.038(4) 0.029(4) 0.032(3) 0.038(4)
O3 0.051(4) 0.067(6) 0.038(4) 0.029(4) 0.032(3) 0.038(4)
O4 0.051(4) 0.067(6) 0.038(4) 0.029(4) 0.032(3) 0.038(4)
S1 0.0377(16) 0.070(3) 0.0291(15) 0.0022(14) -0.0052(11) -0.0015(15)
O5 0.0377(16) 0.070(3) 0.0291(15) 0.0022(14) -0.0052(11) -0.0015(15)
C15 0.095(13) 0.079(13) 0.096(14) 0.019(11) 0.047(11) -0.003(11)
C16 0.061(10) 0.082(13) 0.122(17) -0.021(11) 0.031(10) -0.019(9)
C17 0.031(5) 0.031(5) 0.033(5) 0.005(4) 0.002(4) 0.003(4)
O8 0.031(5) 0.031(5) 0.033(5) 0.005(4) 0.002(4) 0.003(4)
C18 0.031(5) 0.031(5) 0.033(5) 0.005(4) 0.002(4) 0.003(4)

loop_
_atom_type_symbol
_atom_type_description
_atom_type_scat_dispersion_real
_atom_type_scat_dispersion_imag
_atom_type_scat_source
C C 0.0033 0.0016 'International Tables Vol C Tables 4.2.6.8 and 6.1.1.4'
Ag Ag -0.8971 1.1015 'International Tables Vol C Tables 4.2.6.8 and 6.1.1.4'
N N 0.0061 0.0033 'International Tables Vol C Tables 4.2.6.8 and 6.1.1.4'
O O 0.0106 0.0060 'International Tables Vol C Tables 4.2.6.8 and 6.1.1.4'
H H 0.0000 0.0000 'International Tables Vol C Tables 4.2.6.8 and 6.1.1.4'
S S 0.1246 0.1234 'International Tables Vol C Tables 4.2.6.8 and 6.1.1.4'

loop_
_geom_angle_atom_site_label_1
_geom_angle_atom_site_label_2
_geom_angle_atom_site_label_3
_geom_angle
_geom_angle_site_symmetry_1
_geom_angle_site_symmetry_3
_geom_angle_publ_flag
N2 Ag1 N2 148.5(3) 2_756 . ?
N2 Ag1 N1 117.32(16) 2_756 . ?
N2 Ag1 N1 70.72(16) . . ?
N2 Ag1 N1 70.72(16) 2_756 2_756 ?
N2 Ag1 N1 117.32(16) . 2_756 ?
N1 Ag1 N1 152.6(2) . 2_756 ?
C1 N1 C12 118.1(5) . . ?
C1 N1 Ag1 126.4(4) . . ?
C12 N1 Ag1 115.1(3) . . ?
C10 N2 C11 118.5(5) . . ?
C10 N2 Ag1 122.0(4) . . ?
C11 N2 Ag1 119.5(4) . . ?
N1 C1 C2 123.3(5) . . ?
N1 C1 H1 118.4 . . ?
C2 C1 H1 118.4 . . ?
C3 C2 C1 120.0(6) . . ?
C3 C2 H2 120.0 . . ?
C1 C2 H2 120.0 . . ?
C2 C3 C4 118.6(5) . . ?
C2 C3 C13 117.8(6) . . ?
C4 C3 C13 123.4(6) . . ?
C12 C4 C3 117.3(5) . . ?
C12 C4 C5 117.6(5) . . ?
C3 C4 C5 124.9(5) . . ?
C6 C5 C4 122.6(5) . . ?
C6 C5 H5 118.7 . . ?
C4 C5 H5 118.7 . . ?
C5 C6 C7 121.0(5) . . ?
C5 C6 H6 119.5 . . ?
C7 C6 H6 119.5 . . ?
C11 C7 C6 118.6(5) . . ?
C11 C7 C8 117.4(5) . . ?
C6 C7 C8 124.0(5) . . ?
C9 C8 C7 117.9(5) . . ?
C9 C8 C14 118.5(5) . . ?
C7 C8 C14 123.6(5) . . ?
C8 C9 C10 120.6(6) . . ?
C8 C9 H9 119.7 . . ?
C10 C9 H9 119.7 . . ?
N2 C10 C9 122.8(6) . . ?
N2 C10 H10 118.6 . . ?
C9 C10 H10 118.6 . . ?
N2 C11 C7 122.7(5) . . ?
N2 C11 C12 117.0(5) . . ?
C7 C11 C12 120.2(4) . . ?
N1 C12 C4 122.6(5) . . ?
N1 C12 C11 117.5(4) . . ?
C4 C12 C11 119.9(5) . . ?
O2 C13 O1 126.8(7) . . ?
O2 C13 C3 120.7(7) . . ?
O1 C13 C3 112.5(6) . . ?
O3 C14 O4 122.1(6) . . ?
O3 C14 C8 125.3(6) . . ?
O4 C14 C8 112.5(5) . . ?
O5 S1 C16 112.6(12) . . ?
O5 S1 C15 85.2(14) . . ?
C16 S1 C15 96.9(8) . . ?
C18 C17 H17A 109.5 . . ?
C18 C17 H17B 109.5 . . ?
H17A C17 H17B 109.5 . . ?
C18 C17 H17C 109.5 . . ?
H17A C17 H17C 109.5 . . ?
H17B C17 H17C 109.5 . . ?
C18 O8 H8 109.5 . . ?
O8 C18 C17 123(2) . . ?
O8 C18 H18A 106.6 . . ?
C17 C18 H18A 106.6 . . ?
O8 C18 H18B 106.6 . . ?
C17 C18 H18B 106.6 . . ?
H18A C18 H18B 106.6 . . ?

loop_
_geom_bond_atom_site_label_1
_geom_bond_atom_site_label_2
_geom_bond_distance
_geom_bond_site_symmetry_2
_geom_bond_publ_flag
Ag1 N2 2.279(5) 2_756 ?
Ag1 N2 2.279(5) . ?
Ag1 N1 2.381(4) . ?
Ag1 N1 2.381(4) 2_756 ?
N1 C1 1.316(7) . ?
N1 C12 1.370(7) . ?
N2 C10 1.322(8) . ?
N2 C11 1.355(6) . ?
C1 C2 1.388(8) . ?
C1 H1 0.9500 . ?
C2 C3 1.377(9) . ?
C2 H2 0.9500 . ?
C3 C4 1.417(9) . ?
C3 C13 1.524(8) . ?
C4 C12 1.407(7) . ?
C4 C5 1.441(8) . ?
C5 C6 1.350(9) . ?
C5 H5 0.9500 . ?
C6 C7 1.427(7) . ?
C6 H6 0.9500 . ?
C7 C11 1.410(7) . ?
C7 C8 1.432(8) . ?
C8 C9 1.370(8) . ?
C8 C14 1.504(8) . ?
C9 C10 1.389(9) . ?
C9 H9 0.9500 . ?
C10 H10 0.9500 . ?
C11 C12 1.449(8) . ?
C13 O2 1.223(10) . ?
C13 O1 1.274(10) . ?
C14 O3 1.178(7) . ?
C14 O4 1.309(7) . ?
S1 O5 1.45(2) . ?
S1 C16 1.794(19) . ?
S1 C15 1.80(2) . ?
C15 H15A 0.9800 . ?
C15 H15B 0.9800 . ?
C15 H15C 0.9800 . ?
C16 H16A 0.9800 . ?
C16 H16B 0.9800 . ?
C16 H16C 0.9800 . ?
C17 C18 1.43(3) . ?
C17 H17A 0.9800 . ?
C17 H17B 0.9800 . ?
C17 H17C 0.9800 . ?
O8 C18 1.27(4) . ?
O8 H8 0.8400 . ?
C18 H18A 0.9900 . ?
C18 H18B 0.9900 . ?
